data_2201200
loop_
_publ_author_name
'S. Brahadeeswaran'
'H. L. Bhat'
'J. N. Sherwood'
'R. M. Vrcelj'

_publ_section_title
;
 Sodium <i>p</i>-nitrophenolate tetrahydrate
;
_journal_issue 6
_journal_name_full 'Acta Crystallographica Section E'
_journal_page_first m290
_journal_page_last m292
_journal_paper_doi 10.1107/S1600536802008553
_journal_volume 58
_journal_year 2002
_chemical_formula_iupac 'Na 1+, C6 H4 N O3 1-, 4H2 O'
_chemical_formula_moiety 'Na 1+, C6 H4 N O3 1-, 4H2 O'
_chemical_formula_sum 'C6 H12 N Na O7'
_chemical_formula_weight 233.15
_chemical_name_systematic
;
  Sodium  p-Nitrophenolate  Tetrahydrate
;
_space_group_IT_number 14
_symmetry_cell_setting monoclinic
_symmetry_space_group_name_Hall '-P 2ybc'
_symmetry_space_group_name_H-M 'P 1 21/c 1'
_atom_sites_solution_hydrogens geom
_atom_sites_solution_primary direct
_atom_sites_solution_secondary difmap
_cell_angle_alpha 90.000(16)
_cell_angle_beta 101.038(17)
_cell_angle_gamma 90.000(16)
_cell_formula_units_Z 8
_cell_length_a 11.844(2)
_cell_length_b 6.8736(12)
_cell_length_c 25.939(6)
_cell_measurement_reflns_used 25
_cell_measurement_temperature 123(2)
_cell_measurement_theta_max 15.1
_cell_measurement_theta_min 12.0
_cell_volume 2072.7(7)
_computing_cell_refinement 'MSC/AFC Diffractometer Control Software'
_computing_data_collection
;
MSC/AFC Diffractometer Control Software
(Molecular Structure Corporation, 1985)
;
_computing_data_reduction
;
TEXSAN (Molecular Structure Corporation, 1993)
;
_computing_molecular_graphics
;
INSIGHTII (Biosym Technologies, 1995) and Xtal_GX (Hall & du Boulay, 1995)
;
_computing_publication_material 'WinGX publication routines (Farrugia, 1999)'
_computing_structure_refinement 'SHELXL97 (Sheldrick, 1997)'
_computing_structure_solution 'SHELXS97 (Sheldrick, 1997)'
_diffrn_ambient_temperature 123(2)
_diffrn_measured_fraction_theta_full 1.0
_diffrn_measured_fraction_theta_max 1.0
_diffrn_measurement_device ' Rigaku AFC7S four-circle'
_diffrn_measurement_method \w
_diffrn_radiation_monochromator graphite
_diffrn_radiation_source 'fine-focus sealed tube'
_diffrn_radiation_type MoK\a
_diffrn_radiation_wavelength 0.71073
_diffrn_reflns_av_R_equivalents 0.016
_diffrn_reflns_av_sigmaI/netI 0.0240
_diffrn_reflns_limit_h_max 15
_diffrn_reflns_limit_h_min 0
_diffrn_reflns_limit_k_max 8
_diffrn_reflns_limit_k_min 0
_diffrn_reflns_limit_l_max 31
_diffrn_reflns_limit_l_min -33
_diffrn_reflns_number 5184
_diffrn_reflns_theta_full 40.51
_diffrn_reflns_theta_max 27.5
_diffrn_reflns_theta_min 2.59
_diffrn_standards_decay_% 4.0
_diffrn_standards_interval_count 150
_diffrn_standards_number 3
_exptl_absorpt_coefficient_mu 0.17
_exptl_absorpt_correction_type none
_exptl_crystal_colour yellow
_exptl_crystal_density_diffrn 1.49
_exptl_crystal_density_meas 1.44
_exptl_crystal_density_method 'flotation in CHBr~3~/C~6~H~5~CH~3~'
_exptl_crystal_description plate
_exptl_crystal_F_000 976
_exptl_crystal_size_max 0.3
_exptl_crystal_size_mid 0.2
_exptl_crystal_size_min 0.2
_refine_diff_density_max .27
_refine_diff_density_min -.22
_refine_ls_extinction_method none
_refine_ls_goodness_of_fit_ref 1.12
_refine_ls_hydrogen_treatment refall
_refine_ls_matrix_type full
_refine_ls_number_parameters 370
_refine_ls_number_reflns 4641
_refine_ls_number_restraints 0
_refine_ls_restrained_S_all 1.122
_refine_ls_R_factor_all 0.0445
_refine_ls_R_factor_gt 0.041
_refine_ls_shift/esd_mean 0.000
_refine_ls_shift/su_max 0.001
_refine_ls_structure_factor_coef Fsqd
_refine_ls_weighting_details 'calc w = 1/[\s^2^(Fo^2^)+( 0.0304P)^2^+2.0621P] where P = (Fo^2^+2Fc^2^)/3'
_refine_ls_weighting_scheme calc
_refine_ls_wR_factor_all 0.1024
_refine_ls_wR_factor_ref 0.101
_reflns_number_gt 4267
_reflns_number_total 4641
_reflns_threshold_expression I>2\s(I)
_cod_data_source_file wn6095.cif
_cod_data_source_block I
_cod_original_cell_volume 2072.6(7)
_cod_original_sg_symbol_H-M 'P 21/c'
_cod_database_code 2201200
_cod_database_fobs_code 2201200

loop_
_symmetry_equiv_pos_as_xyz
'x, y, z'
'-x, y+1/2, -z+1/2'
'-x, -y, -z'
'x, -y-1/2, z-1/2'

loop_
_atom_site_aniso_label
_atom_site_aniso_U_11
_atom_site_aniso_U_22
_atom_site_aniso_U_33
_atom_site_aniso_U_12
_atom_site_aniso_U_13
_atom_site_aniso_U_23
Na1 0.0185(3) 0.0162(3) 0.0140(3) 0.0005(3) 0.0029(2) 0.0004(3)
Na2 0.0167(4) 0.0181(5) 0.0158(4) -0.0002(4) 0.0007(3) -0.0037(4)
Na3 0.0171(4) 0.0160(5) 0.0140(4) 0.0005(4) 0.0031(3) 0.0009(4)
O5W 0.0192(6) 0.0209(7) 0.0131(6) -0.0012(5) 0.0005(4) 0.0001(5)
O4W 0.0225(6) 0.0186(6) 0.0152(6) -0.0033(5) 0.0050(5) -0.0018(5)
O3W 0.0188(6) 0.0180(6) 0.0132(6) 0.0017(5) 0.0008(5) -0.0010(5)
O6W 0.0249(6) 0.0192(6) 0.0161(6) 0.0006(5) 0.0043(5) 0.0013(5)
O7W 0.0217(6) 0.0182(6) 0.0142(6) -0.0020(5) 0.0028(5) -0.0010(5)
O1W 0.0237(7) 0.0198(7) 0.0172(6) 0.0027(5) 0.0069(5) 0.0016(5)
O2W 0.0231(6) 0.0190(6) 0.0154(6) 0.0042(5) 0.0018(5) 0.0008(5)
O1B 0.0236(6) 0.0180(6) 0.0109(5) 0.0010(5) 0.0023(4) 0.0006(5)
O8W 0.0210(6) 0.0175(6) 0.0158(6) -0.0004(5) -0.0001(5) -0.0010(5)
O1A 0.0210(6) 0.0192(6) 0.0113(5) -0.0009(5) 0.0022(4) -0.0005(5)
O3B 0.0346(7) 0.0282(7) 0.0150(6) -0.0003(6) -0.0037(5) 0.0001(5)
O2A 0.0378(8) 0.0332(8) 0.0143(6) 0.0039(6) 0.0084(5) 0.0001(6)
O3A 0.0346(8) 0.0428(9) 0.0159(6) 0.0082(7) -0.0036(5) -0.0005(6)
O2B 0.0402(8) 0.0409(9) 0.0164(6) -0.0061(7) 0.0096(6) -0.0003(6)
N1A 0.0298(8) 0.0204(8) 0.0135(7) -0.0012(6) 0.0023(6) 0.0008(6)
N1B 0.0312(8) 0.0179(7) 0.0126(7) 0.0024(6) 0.0021(6) 0.0005(6)
C5B 0.0205(8) 0.0186(8) 0.0157(8) 0.0006(7) -0.0015(6) -0.0005(7)
C3B 0.0223(8) 0.0157(8) 0.0175(8) -0.0009(7) 0.0055(6) 0.0016(6)
C1B 0.0215(8) 0.0111(7) 0.0124(7) 0.0021(6) 0.0013(6) 0.0007(6)
C1A 0.0203(8) 0.0122(8) 0.0137(7) -0.0025(6) 0.0020(6) -0.0001(6)
C5A 0.0205(8) 0.0152(8) 0.0169(8) 0.0012(6) 0.0003(6) 0.0008(6)
C4B 0.0252(8) 0.0138(8) 0.0110(7) 0.0022(6) 0.0013(6) 0.0008(6)
C4A 0.0240(8) 0.0152(8) 0.0114(7) -0.0018(6) 0.0023(6) 0.0006(6)
C6B 0.0192(8) 0.0206(9) 0.0159(8) -0.0001(7) 0.0042(6) 0.0015(7)
C2B 0.0196(8) 0.0159(8) 0.0158(8) -0.0026(6) 0.0001(6) -0.0007(6)
C3A 0.0225(8) 0.0162(8) 0.0164(8) -0.0012(7) 0.0065(6) 0.0005(6)
C6A 0.0193(8) 0.0167(8) 0.0159(8) 0.0012(6) 0.0035(6) -0.0009(6)
C2A 0.0186(8) 0.0171(8) 0.0163(8) 0.0013(6) 0.0023(6) 0.0005(6)

loop_
_atom_site_label
_atom_site_fract_x
_atom_site_fract_y
_atom_site_fract_z
_atom_site_U_iso_or_equiv
_atom_site_thermal_displace_type
_atom_site_calc_flag
_atom_site_refinement_flags
_atom_site_occupancy
_atom_site_type_symbol
H7 0.4701(17) 1.510(3) 0.2646(8) 0.018(5) Uiso d . 1 H
H3 0.7081(18) 0.803(3) 0.2584(8) 0.019(5) Uiso d . 1 H
H5 0.7903(18) 1.306(3) 0.2565(8) 0.018(5) Uiso d . 1 H
H8 0.4223(19) 1.509(3) 0.1724(8) 0.023(5) Uiso d . 1 H
H4 0.6839(18) 0.795(3) 0.1677(8) 0.017(5) Uiso d . 1 H
H13 0.099(2) 0.898(4) -0.0815(10) 0.031(6) Uiso d . 1 H
H9 0.375(2) 0.817(4) -0.0797(10) 0.035(7) Uiso d . 1 H
H1 1.0412(18) 0.989(3) 0.2682(8) 0.019(5) Uiso d . 1 H
H14 0.020(2) 0.645(4) 0.0489(10) 0.044(8) Uiso d . 1 H
H12 0.202(2) 0.957(4) 0.0763(11) 0.040(7) Uiso d . 1 H
H6 0.7382(18) 1.303(3) 0.1656(8) 0.021(5) Uiso d . 1 H
H2 1.0186(19) 0.965(3) 0.1782(9) 0.028(6) Uiso d . 1 H
H15 0.174(2) 0.422(4) 0.0717(12) 0.049(8) Uiso d . 1 H
H16 0.468(2) 0.647(4) 0.0735(10) 0.032(6) Uiso d . 1 H
H10 0.296(2) 0.967(4) -0.0800(10) 0.039(7) Uiso d . 1 H
H11 0.250(2) 1.068(4) 0.0451(10) 0.041(7) Uiso d . 1 H
H17 0.043(2) 0.734(4) -0.0853(11) 0.045(8) Uiso d . 1 H
H19 -0.061(2) 0.744(4) 0.0695(11) 0.041(7) Uiso d . 1 H
H23 0.343(2) 0.476(4) -0.0740(11) 0.046(8) Uiso d . 1 H
H22 0.357(2) 1.292(4) 0.0115(12) 0.045(8) Uiso d . 1 H
H18 0.124(2) 0.410(4) 0.0207(11) 0.046(8) Uiso d . 1 H
H21 0.419(2) 1.278(4) 0.0587(12) 0.047(8) Uiso d . 1 H
H24 0.252(3) 0.359(5) -0.0736(12) 0.051(8) Uiso d . 1 H
H20 0.416(3) 0.807(5) 0.0818(12) 0.056(9) Uiso d . 1 H
Na1 0.24765(6) 0.71033(10) -0.00353(2) 0.01625(16) Uani d . 1 Na
Na2 0.5000 1.0000 0.0000 0.0172(2) Uani d . 1 Na
Na3 0.0000 1.0000 0.0000 0.0157(2) Uani d . 1 Na
O5W 0.19567(11) 0.9866(2) 0.04590(5) 0.0181(3) Uani d . 1 O
O4W 0.29264(11) 0.43647(19) -0.05386(5) 0.0185(3) Uani d . 1 O
O3W 0.34576(11) 0.89615(19) -0.06110(5) 0.0169(2) Uani d . 1 O
O6W 0.15303(11) 0.4899(2) 0.04362(5) 0.0200(3) Uani d . 1 O
O7W 0.07673(11) 0.8150(2) -0.06294(5) 0.0181(3) Uani d . 1 O
O1W -0.03901(11) 0.7195(2) 0.04237(5) 0.0198(3) Uani d . 1 O
O2W 0.43063(11) 0.7428(2) 0.05731(5) 0.0194(3) Uani d . 1 O
O1B 0.83407(10) 0.87430(18) 0.11094(4) 0.0176(3) Uani d . 1 O
O8W 0.38121(11) 1.21836(19) 0.03549(5) 0.0186(3) Uani d . 1 O
O1A 0.54894(10) 1.41048(18) 0.10715(4) 0.0173(2) Uani d . 1 O
O3B 0.98409(12) 0.9544(2) 0.35413(5) 0.0271(3) Uani d . 1 O
O2A 0.59212(12) 1.4668(2) 0.35012(5) 0.0279(3) Uani d . 1 O
O3A 0.76001(13) 1.3487(2) 0.34580(5) 0.0322(3) Uani d . 1 O
O2B 0.81027(13) 0.8438(2) 0.34857(5) 0.0319(3) Uani d . 1 O
N1A 0.66347(14) 1.4087(2) 0.32434(6) 0.0215(3) Uani d . 1 N
N1B 0.89076(14) 0.8981(2) 0.32782(6) 0.0208(3) Uani d . 1 N
C5B 0.96872(15) 0.9451(3) 0.24792(7) 0.0189(3) Uani d . 1 C
C3B 0.77041(15) 0.8380(3) 0.24199(7) 0.0183(3) Uani d . 1 C
C1B 0.84845(14) 0.8792(2) 0.16231(6) 0.0153(3) Uani d . 1 C
C1A 0.57470(14) 1.4068(2) 0.15859(6) 0.0156(3) Uani d . 1 C
C5A 0.71320(15) 1.3422(3) 0.23911(7) 0.0180(3) Uani d . 1 C
C4B 0.87655(15) 0.8945(2) 0.27161(6) 0.0169(3) Uani d . 1 C
C4A 0.63332(15) 1.4079(3) 0.26817(6) 0.0170(3) Uani d . 1 C
C6B 0.95508(15) 0.9358(3) 0.19399(7) 0.0184(3) Uani d . 1 C
C2B 0.75680(15) 0.8322(3) 0.18805(7) 0.0176(3) Uani d . 1 C
C3A 0.52398(15) 1.4717(3) 0.24375(7) 0.0180(3) Uani d . 1 C
C6A 0.68449(15) 1.3429(3) 0.18527(7) 0.0173(3) Uani d . 1 C
C2A 0.49498(15) 1.4695(3) 0.18965(7) 0.0175(3) Uani d . 1 C

loop_
_atom_type_symbol
_atom_type_description
_atom_type_scat_dispersion_real
_atom_type_scat_dispersion_imag
_atom_type_scat_source
C C .0033 .0016 'International Tables Vol C Tables 4.2.6.8 and 6.1.1.4'
H H .0000 .0000 'International Tables Vol C Tables 4.2.6.8 and 6.1.1.4'
O O .0106 .0060 'International Tables Vol C Tables 4.2.6.8 and 6.1.1.4'
N N .0061 .0033 'International Tables Vol C Tables 4.2.6.8 and 6.1.1.4'
Na Na .0362 .0249 'International Tables Vol C Tables 4.2.6.8 and 6.1.1.4'

loop_
_geom_angle_atom_site_label_1
_geom_angle_atom_site_label_2
_geom_angle_atom_site_label_3
_geom_angle_site_symmetry_1
_geom_angle_site_symmetry_3
_geom_angle
O7W Na1 H18 . . 87.2(6)
O4W Na1 H18 . . 73.2(6)
O3W Na1 H18 . . 154.1(6)
O2W Na1 H18 . . 112.1(6)
O5W Na1 H18 . . 105.9(6)
Na3 Na1 H18 . . 86.4(6)
Na2 Na1 H18 . . 156.2(6)
O3W Na2 O3W . 3_675 180.00(5)
O3W Na2 O8W 3_675 3_675 90.69(5)
O3W Na2 O8W 3_675 . 89.31(5)
O8W Na2 O8W 3_675 . 180.00(7)
O8W Na2 O2W 3_675 3_675 86.03(9)
O8W Na2 O2W . 3_675 93.97(9)
O3W Na2 O2W 3_675 . 96.67(7)
O8W Na2 O2W 3_675 . 93.97(9)
O8W Na2 O2W . . 86.03(9)
O2W Na2 O2W 3_675 . 180.00(4)
O2W Na2 Na1 . 3_675 137.14(9)
O8W Na2 Na1 3_675 . 101.15(6)
O2W Na2 Na1 3_675 . 137.14(9)
Na1 Na2 Na1 3_675 . 180.0
O3W Na2 H9 3_675 . 161.8(6)
O8W Na2 H9 3_675 . 71.1(6)
O8W Na2 H9 . . 108.9(6)
O2W Na2 H9 3_675 . 93.9(6)
O2W Na2 H9 . . 86.1(6)
Na1 Na2 H9 3_675 . 129.0(6)
Na1 Na2 H9 . . 51.0(6)
O1W Na3 O1W 3_575 . 180.00(6)
O1W Na3 O7W 3_575 . 88.98(7)
O1W Na3 O7W 3_575 3_575 91.02(7)
O1W Na3 O7W . 3_575 88.98(7)
O7W Na3 O7W . 3_575 180.00(7)
O1W Na3 O5W 3_575 . 90.34(8)
O7W Na3 O5W . . 81.98(10)
O7W Na3 O5W 3_575 . 98.02(10)
O1W Na3 O5W 3_575 3_575 89.66(8)
O1W Na3 O5W . 3_575 90.34(8)
O7W Na3 O5W . 3_575 98.02(10)
O7W Na3 O5W 3_575 3_575 81.98(10)
O5W Na3 O5W . 3_575 180.00(7)
O1W Na3 Na1 3_575 . 102.34(8)
O1W Na3 Na1 3_575 3_575 77.66(8)
O1W Na3 Na1 . 3_575 102.34(8)
Na1 Na3 Na1 . 3_575 180.0
Na3 O5W H12 . . 113.7(18)
Na1 O5W H12 . . 109(2)
Na3 O5W H11 . . 128.7(18)
Na1 O5W H11 . . 103.0(18)
H12 O5W H11 . . 105(2)
Na1 O4W H23 . . 108.4(18)
Na1 O4W H24 . . 133(2)
H23 O4W H24 . . 102(3)
Na2 O3W H9 . . 103.5(17)
Na1 O3W H9 . . 108.2(17)
Na2 O3W H10 . . 126.8(18)
Na1 O3W H10 . . 107.1(17)
H9 O3W H10 . . 111(2)
Na1 O6W H15 . . 134.4(19)
Na1 O6W H18 . . 102.9(19)
H15 O6W H18 . . 105(3)
Na3 O7W H13 . . 103.5(17)
Na1 O7W H13 . . 105.1(17)
Na3 O7W H17 . . 129.2(18)
Na1 O7W H17 . . 117.9(19)
H13 O7W H17 . . 103(2)
Na3 O1W H14 . . 111.0(18)
Na3 O1W H19 . . 112(2)
H14 O1W H19 . . 110(3)
Na1 O2W H16 . . 124.1(16)
Na2 O2W H16 . . 128.5(16)
Na1 O2W H20 . . 105(2)
Na2 O2W H20 . . 103(2)
H16 O2W H20 . . 102(3)
Na2 O8W H22 . . 104(2)
Na2 O8W H21 . . 109(2)
H22 O8W H21 . . 109(3)
O2A N1A O3A . . 121.93(15)
O2A N1A C4A . . 119.15(18)
O3A N1A C4A . . 118.9(2)
O2B N1B O3B . . 122.15(15)
O2B N1B C4B . . 119.06(19)
O3B N1B C4B . . 118.8(2)
C6B C5B C4B . . 119.1(2)
C6B C5B H1 . . 119.2(12)
C4B C5B H1 . . 121.8(12)
C2B C3B C4B . . 119.0(2)
C2B C3B H3 . . 119.8(13)
C4B C3B H3 . . 121.2(13)
O1B C1B C2B . . 120.74(19)
O1B C1B C6B . . 121.5(2)
C2B C1B C6B . . 117.75(15)
O1A C1A C2A . . 121.40(18)
O1A C1A C6A . . 121.0(2)
C2A C1A C6A . . 117.59(15)
C6A C5A C4A . . 119.20(18)
C6A C5A H5 . . 120.0(12)
C4A C5A H5 . . 120.6(12)
C5B C4B C3B . . 121.64(15)
C5B C4B N1B . . 119.57(19)
C3B C4B N1B . . 118.8(2)
C5A C4A C3A . . 121.50(16)
C5A C4A N1A . . 119.27(18)
C3A C4A N1A . . 119.2(2)
C5B C6B C1B . . 121.2(2)
C5B C6B H2 . . 118.8(14)
C1B C6B H2 . . 120.0(14)
C3B C2B C1B . . 121.40(19)
C3B C2B H4 . . 119.0(12)
C1B C2B H4 . . 119.6(12)
C2A C3A C4A . . 119.1(2)
C2A C3A H7 . . 121.3(12)
C4A C3A H7 . . 119.5(12)
C5A C6A C1A . . 121.5(2)
C5A C6A H6 . . 119.7(13)
C1A C6A H6 . . 118.8(13)
C3A C2A C1A . . 121.15(18)
C3A C2A H8 . . 120.9(13)
C1A C2A H8 . . 118.0(13)

loop_
_geom_bond_atom_site_label_1
_geom_bond_atom_site_label_2
_geom_bond_site_symmetry_2
_geom_bond_distance
_geom_bond_publ_flag
Na1 O6W . 2.361(2) ?
Na1 O4W . 2.4080(17) ?
Na1 O3W . 2.424(3) ?
Na1 O5W . 2.4355(17) ?
Na1 Na3 . 3.5606(9) ?
Na1 Na2 . 3.5778(9) ?
Na1 H18 . 2.67(3) ?
Na2 O8W 3_675 2.361(2) ?
Na2 O2W 3_675 2.5450(19) ?
Na2 Na1 3_675 3.5778(9) ?
Na2 H9 . 2.62(3) ?
Na3 O1W 3_575 2.3096(15) ?
Na3 O7W 3_575 2.383(2) ?
Na3 Na1 3_575 3.5606(9) ?
O5W H12 . 0.80(3) ?
O5W H11 . 0.86(3) ?
O4W H23 . 0.91(3) ?
O4W H24 . 0.83(3) ?
O3W H9 . 0.84(3) ?
O3W H10 . 0.85(3) ?
O6W H15 . 0.86(3) ?
O6W H18 . 0.83(3) ?
O7W H13 . 0.82(3) ?
O7W H17 . 0.84(3) ?
O1W H14 . 0.86(3) ?
O1W H19 . 0.81(3) ?
O2W H16 . 0.86(3) ?
O2W H20 . 0.82(3) ?
O1B C1B . 1.311(2) ?
O8W H22 . 0.81(3) ?
O8W H21 . 0.79(3) ?
O1A C1A . 1.311(2) ?
O3B N1B . 1.244(3) ?
O2A N1A . 1.240(2) ?
O3A N1A . 1.242(3) ?
O2B N1B . 1.239(2) ?
N1A C4A . 1.432(2) ?
N1B C4B . 1.436(2) ?
C5B C6B . 1.379(2) ?
C5B C4B . 1.395(3) ?
C5B H1 . 0.97(2) ?
C3B C2B . 1.378(2) ?
C3B C4B . 1.397(3) ?
C3B H3 . 0.95(2) ?
C1B C2B . 1.416(3) ?
C1B C6B . 1.423(3) ?
C1A C2A . 1.420(3) ?
C1A C6A . 1.421(3) ?
C5A C6A . 1.373(3) ?
C5A C4A . 1.393(3) ?
C5A H5 . 0.97(2) ?
C4A C3A . 1.399(3) ?
C6B H2 . 0.94(2) ?
C2B H4 . 0.96(2) ?
C3A C2A . 1.380(3) ?
C3A H7 . 0.95(2) ?
C6A H6 . 0.93(2) ?
C2A H8 . 0.93(2) ?

loop_
_geom_hbond_atom_site_label_D
_geom_hbond_atom_site_label_H
_geom_hbond_atom_site_label_A
_geom_hbond_site_symmetry_A
_geom_hbond_distance_DH
_geom_hbond_distance_HA
_geom_hbond_distance_DA
_geom_hbond_angle_DHA
_geom_hbond_publ_flag
O3W H9 O1A 3_675 0.84(3) 2.00(3) 2.828(2) 166(3) yes
O3W H10 O1B 3_675 0.85(3) 1.93(3) 2.765(2) 168(2) yes
O5W H11 O8W . 0.86(3) 1.92(3) 2.769(2) 170(3) yes
O5W H12 O3A 2_645 0.80(3) 2.12(3) 2.916(2) 171(3) yes
O7W H13 O1B 3_675 0.82(3) 1.97(3) 2.781(2) 167(2) yes
O1W H14 O6W . 0.86(3) 1.93(3) 2.763(2) 164(2) yes
O6W H15 O2B 2_645 0.86(3) 2.11(3) 2.924(2) 158(3) yes
O2W H16 O1A 1_545 0.86(3) 2.00(3) 2.857(2) 176(3) yes
O7W H17 O3B 4_475 0.85(3) 2.05(3) 2.891(2) 170(2) yes
O6W H18 O1W 3_565 0.83(3) 1.96(3) 2.778(2) 166(3) yes
O1W H19 O1B 1_455 0.81(3) 2.01(3) 2.753(2) 153(3) yes
O2W H20 O2A 2_645 0.82(3) 2.10(3) 2.908(2) 170(3) yes
O8W H21 O1A . 0.79(3) 2.01(3) 2.781(2) 164(3) yes
O8W H22 O4W 1_565 0.81(3) 1.99(3) 2.791(2) 171(3) yes
O4W H23 O1A 3_675 0.91(3) 1.85(3) 2.744(2) 171(2) yes
O4W H24 O1B 3_665 0.83(3) 2.04(3) 2.856(2) 168(3) yes

loop_
_geom_torsion_atom_site_label_1
_geom_torsion_atom_site_label_2
_geom_torsion_atom_site_label_3
_geom_torsion_atom_site_label_4
_geom_torsion
C6B C5B C4B C3B -1.1(3)
C6B C5B C4B N1B 178.18(16)
C2B C3B C4B C5B 0.0(3)
C2B C3B C4B N1B -179.28(16)
O2B N1B C4B C5B -176.49(17)
O3B N1B C4B C5B 3.0(2)
O2B N1B C4B C3B 2.8(2)
O3B N1B C4B C3B -177.71(16)
C6A C5A C4A C3A 1.0(3)
C6A C5A C4A N1A -179.49(16)
O2A N1A C4A C5A -179.82(16)
O3A N1A C4A C5A -0.7(3)
O2A N1A C4A C3A -0.3(3)
O3A N1A C4A C3A 178.78(17)
C4B C5B C6B C1B 1.2(3)
O1B C1B C6B C5B 178.43(16)
C2B C1B C6B C5B -0.2(3)
C4B C3B C2B C1B 1.0(3)
O1B C1B C2B C3B -179.56(16)
C6B C1B C2B C3B -0.9(3)
C5A C4A C3A C2A -0.1(3)
N1A C4A C3A C2A -179.59(16)
C4A C5A C6A C1A -0.8(3)
O1A C1A C6A C5A 178.65(16)
C2A C1A C6A C5A -0.3(3)
C4A C3A C2A C1A -1.0(3)
O1A C1A C2A C3A -177.71(16)
C6A C1A C2A C3A 1.2(3)
